data_7055843
loop_
_publ_author_name
'Liu, Qianqian'
'Wang, Chuanyong'
'Zhang, Xingmin'
'Xue, Mingqiang'
'Yao, Yingming'
'Zhang, Yong'
'Shen, Qi'

_publ_section_title
;
 Synthesis and molecular structures of divalent bridged bis(guanidinate)
 europium complexes and their application in intermolecular
 hydrophosphination of alkenes and alkynes
;
_journal_issue 12
_journal_name_full 'New J. Chem.'
_journal_page_first 10447
_journal_paper_doi 10.1039/C6NJ02508K
_journal_volume 40
_journal_year 2016
_chemical_formula_moiety 'C46 H104 Eu2 N12 Si4'
_chemical_formula_sum 'C46 H104 Eu2 N12 Si4'
_chemical_formula_weight 1241.69
_space_group_crystal_system triclinic
_space_group_IT_number 2
_space_group_name_Hall '-P 1'
_space_group_name_H-M_alt 'P -1'
_symmetry_space_group_name_Hall '-P 1'
_symmetry_space_group_name_H-M 'P -1'
_atom_sites_solution_hydrogens geom
_audit_creation_method SHELXL-2014/7
_audit_update_record
;
2016-10-16 deposited with the CCDC.
2016-10-27 downloaded from the CCDC.
;
_cell_angle_alpha 71.442(10)
_cell_angle_beta 75.023(9)
_cell_angle_gamma 83.412(12)
_cell_formula_units_Z 2
_cell_length_a 13.5784(13)
_cell_length_b 13.6097(10)
_cell_length_c 19.0544(10)
_cell_measurement_reflns_used 12797
_cell_measurement_temperature 223(2)
_cell_measurement_theta_max 27.5
_cell_measurement_theta_min 3.0
_cell_volume 3222.7(5)
_computing_cell_refinement CrystalClear
_computing_data_collection CrystalClear
_computing_data_reduction CrystalStructure
_computing_molecular_graphics 'Bruker SHELXTL'
_computing_publication_material 'Bruker SHELXTL'
_computing_structure_refinement 'SHELXL-2014/7 (Sheldrick, 2014)'
_computing_structure_solution 'SHELXL-2014/7 (Sheldrick, 2014)'
_diffrn_ambient_temperature 223(2)
_diffrn_detector_area_resol_mean 14.63
_diffrn_measured_fraction_theta_full 0.994
_diffrn_measured_fraction_theta_max 0.994
_diffrn_measurement_device_type 'Rigaku Saturn'
_diffrn_measurement_method \w
_diffrn_radiation_monochromator graphite
_diffrn_radiation_source 'fine-focus sealed tube'
_diffrn_radiation_type MoK\a
_diffrn_radiation_wavelength 0.71075
_diffrn_reflns_av_R_equivalents 0.0631
_diffrn_reflns_av_unetI/netI 0.0967
_diffrn_reflns_Laue_measured_fraction_full 0.994
_diffrn_reflns_Laue_measured_fraction_max 0.994
_diffrn_reflns_limit_h_max 16
_diffrn_reflns_limit_h_min -12
_diffrn_reflns_limit_k_max 15
_diffrn_reflns_limit_k_min -16
_diffrn_reflns_limit_l_max 22
_diffrn_reflns_limit_l_min -19
_diffrn_reflns_number 25276
_diffrn_reflns_point_group_measured_fraction_full 0.994
_diffrn_reflns_point_group_measured_fraction_max 0.994
_diffrn_reflns_theta_full 25.000
_diffrn_reflns_theta_max 25.000
_diffrn_reflns_theta_min 3.021
_exptl_absorpt_coefficient_mu 2.040
_exptl_absorpt_correction_T_max 0.820
_exptl_absorpt_correction_T_min 0.499
_exptl_absorpt_correction_type multi-scan
_exptl_absorpt_process_details 'Jacobson, R. (1998) Private communication'
_exptl_crystal_colour orange
_exptl_crystal_density_diffrn 1.280
_exptl_crystal_description block
_exptl_crystal_F_000 1292
_exptl_crystal_size_max 0.400
_exptl_crystal_size_mid 0.200
_exptl_crystal_size_min 0.100
_refine_diff_density_max 1.270
_refine_diff_density_min -1.021
_refine_diff_density_rms 0.132
_refine_ls_extinction_method none
_refine_ls_goodness_of_fit_ref 1.133
_refine_ls_hydrogen_treatment constr
_refine_ls_matrix_type full
_refine_ls_number_parameters 682
_refine_ls_number_reflns 11276
_refine_ls_number_restraints 283
_refine_ls_restrained_S_all 1.134
_refine_ls_R_factor_all 0.1289
_refine_ls_R_factor_gt 0.0851
_refine_ls_shift/su_max 0.000
_refine_ls_shift/su_mean 0.000
_refine_ls_structure_factor_coef Fsqd
_refine_ls_weighting_details 'w=1/[\s^2^(Fo^2^)+(0.0574P)^2^+12.7943P] where P=(Fo^2^+2Fc^2^)/3'
_refine_ls_weighting_scheme calc
_refine_ls_wR_factor_gt 0.1607
_refine_ls_wR_factor_ref 0.1836
_reflns_Friedel_coverage 0.000
_reflns_number_gt 7766
_reflns_number_total 11276
_reflns_threshold_expression 'I > 2\s(I)'
_cod_data_source_file c6nj02508k2.cif
_cod_data_source_block shelxl
_cod_depositor_comments 'Adding full bibliography for 7055843--7055845.cif.'
_cod_database_code 7055843
_shelx_shelxl_version_number 2014/7
_shelx_space_group_comment
;
The symmetry employed for this shelxl refinement is uniquely defined
by the following loop, which should always be used as a source of
symmetry information in preference to the above space-group names.
They are only intended as comments.
;
_shelx_estimated_absorpt_t_min 0.496
_shelx_estimated_absorpt_t_max 0.822

loop_
_space_group_symop_operation_xyz
'x, y, z'
'-x, -y, -z'

loop_
_atom_site_label
_atom_site_type_symbol
_atom_site_fract_x
_atom_site_fract_y
_atom_site_fract_z
_atom_site_U_iso_or_equiv
_atom_site_adp_type
_atom_site_occupancy
_atom_site_site_symmetry_order
_atom_site_calc_flag
_atom_site_refinement_flags_posn
_atom_site_refinement_flags_adp
_atom_site_refinement_flags_occupancy
_atom_site_disorder_assembly
_atom_site_disorder_group
Eu1 Eu 0.39555(4) 0.64843(4) 0.25784(3) 0.04635(19) Uani 1 1 d . . . . .
Eu2 Eu 0.55305(4) 0.84131(4) 0.26613(3) 0.04825(19) Uani 1 1 d . . . . .
Si1 Si 0.7619(3) 0.6196(3) 0.0402(2) 0.0683(10) Uani 1 1 d . . . . .
Si2 Si 0.7912(4) 1.1742(3) 0.1600(3) 0.1062(15) Uani 1 1 d D U . . .
Si3 Si 0.2054(3) 0.9236(3) 0.4283(2) 0.0713(11) Uani 1 1 d . . . . .
N1 N 0.5128(7) 0.7000(7) 0.1237(5) 0.048(2) Uani 1 1 d . . . . .
N2 N 0.5966(6) 0.6835(6) 0.2153(5) 0.042(2) Uani 1 1 d . . . . .
N3 N 0.6769(8) 0.9437(7) 0.2921(5) 0.061(3) Uani 1 1 d . . . . .
N4 N 0.6893(7) 0.9518(6) 0.1689(5) 0.054(2) Uani 1 1 d . . . . .
N5 N 0.6986(7) 0.7048(6) 0.0882(5) 0.048(2) Uani 1 1 d . . . . .
N6 N 0.8120(7) 1.0468(6) 0.1924(7) 0.074(2) Uani 1 1 d D U . . .
N7 N 0.3966(7) 0.7289(6) 0.3678(5) 0.046(2) Uani 1 1 d . . . . .
N8 N 0.2350(6) 0.8265(6) 0.3859(5) 0.051(2) Uani 1 1 d . . . . .
N9 N 0.3187(7) 0.4741(7) 0.2933(6) 0.070(3) Uani 1 1 d . . . . .
N10 N 0.2064(7) 0.6044(7) 0.3114(7) 0.071(3) Uani 1 1 d . . . . .
N11 N 0.3625(7) 0.8535(7) 0.2656(5) 0.052(2) Uani 1 1 d . . . . .
C1 C 0.5993(9) 0.6958(7) 0.1411(5) 0.043(3) Uani 1 1 d . . . . .
C2 C 0.7254(8) 0.9802(7) 0.2192(7) 0.052(3) Uani 1 1 d D . . . .
C3 C 0.7577(8) 0.7895(8) 0.0887(6) 0.053(3) Uani 1 1 d . . . . .
H3A H 0.8268 0.7864 0.0570 0.064 Uiso 1 1 calc R U . . .
H3B H 0.7634 0.7790 0.1409 0.064 Uiso 1 1 calc R U . . .
C4 C 0.7089(9) 0.8965(8) 0.0593(6) 0.055(3) Uani 1 1 d . . . . .
H4A H 0.7285 0.9192 0.0035 0.066 Uiso 1 1 calc R U . . .
H4B H 0.6346 0.8916 0.0749 0.066 Uiso 1 1 calc R U . . .
C5 C 0.7401(10) 0.9777(9) 0.0884(7) 0.066(3) Uani 1 1 d . . . . .
H5A H 0.8143 0.9754 0.0815 0.079 Uiso 1 1 calc R U . . .
H5B H 0.7184 1.0474 0.0609 0.079 Uiso 1 1 calc R U . . .
C6 C 0.5065(10) 0.7232(10) 0.0434(7) 0.065(3) Uani 1 1 d . . . . .
H6 H 0.5723 0.7031 0.0134 0.078 Uiso 1 1 calc R U . . .
C7 C 0.4827(12) 0.8331(11) 0.0086(7) 0.083(4) Uani 1 1 d . . . . .
H7A H 0.4136 0.8504 0.0324 0.125 Uiso 1 1 calc R U . . .
H7B H 0.4890 0.8462 -0.0455 0.125 Uiso 1 1 calc R U . . .
H7C H 0.5299 0.8754 0.0157 0.125 Uiso 1 1 calc R U . . .
C8 C 0.4245(17) 0.6590(15) 0.0432(10) 0.144(9) Uani 1 1 d . . . . .
H8A H 0.4407 0.5862 0.0657 0.216 Uiso 1 1 calc R U . . .
H8B H 0.4198 0.6707 -0.0088 0.216 Uiso 1 1 calc R U . . .
H8C H 0.3599 0.6784 0.0726 0.216 Uiso 1 1 calc R U . . .
C9 C 0.6812(8) 0.6174(8) 0.2485(6) 0.051(3) Uani 1 1 d . . . . .
H9 H 0.7452 0.6243 0.2083 0.061 Uiso 1 1 calc R U . . .
C10 C 0.6972(10) 0.6522(10) 0.3139(7) 0.065(3) Uani 1 1 d . . . . .
H10A H 0.7304 0.7182 0.2932 0.097 Uiso 1 1 calc R U . . .
H10B H 0.7397 0.6007 0.3422 0.097 Uiso 1 1 calc R U . . .
H10C H 0.6317 0.6597 0.3477 0.097 Uiso 1 1 calc R U . . .
C11 C 0.6506(11) 0.5049(9) 0.2794(8) 0.074(4) Uani 1 1 d . . . . .
H11A H 0.5891 0.4981 0.3199 0.111 Uiso 1 1 calc R U . . .
H11B H 0.7052 0.4617 0.2992 0.111 Uiso 1 1 calc R U . . .
H11C H 0.6379 0.4832 0.2388 0.111 Uiso 1 1 calc R U . . .
C12 C 0.7036(10) 0.9765(10) 0.3503(7) 0.064(3) Uani 1 1 d . . . . .
H12 H 0.7567 1.0290 0.3261 0.076 Uiso 1 1 calc R U . . .
C13 C 0.7428(14) 0.8849(12) 0.4058(9) 0.106(6) Uani 1 1 d . . . . .
H13A H 0.6917 0.8323 0.4280 0.160 Uiso 1 1 calc R U . . .
H13B H 0.7572 0.9067 0.4457 0.160 Uiso 1 1 calc R U . . .
H13C H 0.8048 0.8565 0.3794 0.160 Uiso 1 1 calc R U . . .
C14 C 0.6079(12) 1.0238(13) 0.3920(9) 0.103(5) Uani 1 1 d . . . . .
H14A H 0.5895 1.0894 0.3581 0.154 Uiso 1 1 calc R U . . .
H14B H 0.6211 1.0353 0.4364 0.154 Uiso 1 1 calc R U . . .
H14C H 0.5523 0.9768 0.4079 0.154 Uiso 1 1 calc R U . . .
C15 C 0.8004(15) 0.6890(13) -0.0642(8) 0.126(7) Uani 1 1 d . . . . .
H15A H 0.7418 0.6980 -0.0863 0.188 Uiso 1 1 calc R U . . .
H15B H 0.8536 0.6486 -0.0887 0.188 Uiso 1 1 calc R U . . .
H15C H 0.8256 0.7564 -0.0718 0.188 Uiso 1 1 calc R U . . .
C16 C 0.8799(12) 0.5682(13) 0.0708(11) 0.118(7) Uani 1 1 d . . . . .
H16A H 0.9288 0.6227 0.0523 0.178 Uiso 1 1 calc R U . . .
H16B H 0.9082 0.5115 0.0503 0.178 Uiso 1 1 calc R U . . .
H16C H 0.8652 0.5432 0.1260 0.178 Uiso 1 1 calc R U . . .
C17 C 0.6797(12) 0.5087(10) 0.0594(9) 0.097(5) Uani 1 1 d . . . . .
H17A H 0.6502 0.4826 0.1137 0.145 Uiso 1 1 calc R U . . .
H17B H 0.7206 0.4539 0.0420 0.145 Uiso 1 1 calc R U . . .
H17C H 0.6256 0.5319 0.0325 0.145 Uiso 1 1 calc R U . . .
C18 C 0.9199(8) 1.0014(8) 0.1928(9) 0.066(3) Uani 1 1 d D U . . .
H18 H 0.9465 1.0227 0.1368 0.079 Uiso 1 1 calc R U . . .
C19 C 0.9966(12) 1.0515(14) 0.2095(14) 0.149(6) Uani 1 1 d D U . . .
H19A H 1.0639 1.0349 0.1820 0.224 Uiso 1 1 calc R U . . .
H19B H 0.9931 1.0269 0.2638 0.224 Uiso 1 1 calc R U . . .
H19C H 0.9840 1.1260 0.1940 0.224 Uiso 1 1 calc R U . . .
C20 C 0.9283(11) 0.8808(9) 0.2050(11) 0.106(5) Uani 1 1 d D U . . .
H20A H 0.8866 0.8455 0.2546 0.159 Uiso 1 1 calc R U . . .
H20B H 0.9988 0.8567 0.2023 0.159 Uiso 1 1 calc R U . . .
H20C H 0.9046 0.8662 0.1656 0.159 Uiso 1 1 calc R U . . .
C21 C 0.8707(16) 1.2338(15) 0.0625(10) 0.166(7) Uani 1 1 d D U . . .
H21A H 0.9241 1.1845 0.0493 0.248 Uiso 1 1 calc R U . . .
H21B H 0.9011 1.2956 0.0613 0.248 Uiso 1 1 calc R U . . .
H21C H 0.8281 1.2522 0.0261 0.248 Uiso 1 1 calc R U . . .
C22 C 0.8222(15) 1.2487(12) 0.2168(11) 0.141(5) Uani 1 1 d D U . . .
H22A H 0.8112 1.3222 0.1930 0.212 Uiso 1 1 calc R U . . .
H22B H 0.8930 1.2348 0.2195 0.212 Uiso 1 1 calc R U . . .
H22C H 0.7786 1.2283 0.2679 0.212 Uiso 1 1 calc R U . . .
C23 C 0.6549(9) 1.1966(10) 0.1627(9) 0.092(4) Uani 1 1 d D U . . .
H23A H 0.6408 1.1815 0.1198 0.138 Uiso 1 1 calc R U . . .
H23B H 0.6358 1.2685 0.1597 0.138 Uiso 1 1 calc R U . . .
H23C H 0.6158 1.1518 0.2098 0.138 Uiso 1 1 calc R U . . .
C24 C 0.3334(8) 0.8030(8) 0.3412(6) 0.044(3) Uani 1 1 d . . . . .
C25 C 0.2237(9) 0.5045(9) 0.3139(7) 0.0626(12) Uani 1 1 d D U . . .
C26 C 0.1611(9) 0.7425(9) 0.4097(7) 0.062(3) Uani 1 1 d . . . . .
H26A H 0.1111 0.7475 0.4559 0.075 Uiso 1 1 calc R U . . .
H26B H 0.1979 0.6754 0.4226 0.075 Uiso 1 1 calc R U . . .
C27 C 0.1037(10) 0.7450(10) 0.3493(8) 0.074(4) Uani 1 1 d . . . . .
H27A H 0.0333 0.7700 0.3649 0.088 Uiso 1 1 calc R U . . .
H27B H 0.1357 0.7948 0.3009 0.088 Uiso 1 1 calc R U . . .
C28 C 0.1017(10) 0.6412(10) 0.3365(9) 0.087(5) Uani 1 1 d D . . . .
H28A H 0.0674 0.5911 0.3839 0.105 Uiso 1 1 calc R U . . .
H28B H 0.0638 0.6483 0.2977 0.105 Uiso 1 1 calc R U . . .
C29 C 0.3774(9) 0.6781(8) 0.4503(6) 0.056(3) Uani 1 1 d . . . . .
H29 H 0.3074 0.6974 0.4747 0.067 Uiso 1 1 calc R U . . .
C30 C 0.4527(11) 0.7122(11) 0.4832(7) 0.080(4) Uani 1 1 d . . . . .
H30A H 0.5211 0.6890 0.4623 0.119 Uiso 1 1 calc R U . . .
H30B H 0.4360 0.6822 0.5382 0.119 Uiso 1 1 calc R U . . .
H30C H 0.4495 0.7873 0.4704 0.119 Uiso 1 1 calc R U . . .
C31 C 0.3858(12) 0.5620(9) 0.4636(8) 0.084(4) Uani 1 1 d . . . . .
H31A H 0.3342 0.5419 0.4443 0.125 Uiso 1 1 calc R U . . .
H31B H 0.3755 0.5266 0.5178 0.125 Uiso 1 1 calc R U . . .
H31C H 0.4529 0.5432 0.4373 0.125 Uiso 1 1 calc R U . . .
C32 C 0.290(5) 0.927(6) 0.220(4) 0.090(7) Uani 0.5 1 d . . P A 1
H32 H 0.2273 0.9432 0.2549 0.108 Uiso 0.5 1 calc R U P A 1
C32' C 0.308(5) 0.939(6) 0.228(4) 0.090(7) Uani 0.5 1 d . . P A 2
H32' H 0.2450 0.9524 0.2645 0.108 Uiso 0.5 1 calc R U P A 2
C33 C 0.345(2) 1.023(3) 0.1738(18) 0.090(7) Uani 0.5 1 d . . P A 1
H33A H 0.4117 1.0052 0.1464 0.135 Uiso 0.5 1 calc R U P A 1
H33B H 0.3521 1.0613 0.2071 0.135 Uiso 0.5 1 calc R U P A 1
H33C H 0.3063 1.0652 0.1377 0.135 Uiso 0.5 1 calc R U P A 1
C33' C 0.383(2) 1.037(3) 0.2003(19) 0.090(7) Uani 0.5 1 d . . P A 2
H33D H 0.4052 1.0418 0.2436 0.135 Uiso 0.5 1 calc R U P A 2
H33E H 0.3469 1.1007 0.1791 0.135 Uiso 0.5 1 calc R U P A 2
H33F H 0.4425 1.0262 0.1618 0.135 Uiso 0.5 1 calc R U P A 2
C34 C 0.263(3) 0.864(2) 0.1701(19) 0.090(7) Uani 0.5 1 d . . P A 1
H34A H 0.2172 0.9058 0.1399 0.135 Uiso 0.5 1 calc R U P A 1
H34B H 0.2307 0.8004 0.2036 0.135 Uiso 0.5 1 calc R U P A 1
H34C H 0.3253 0.8473 0.1366 0.135 Uiso 0.5 1 calc R U P A 1
C34' C 0.278(3) 0.922(2) 0.161(2) 0.090(7) Uani 0.5 1 d . . P A 2
H34D H 0.2562 0.8513 0.1754 0.135 Uiso 0.5 1 calc R U P A 2
H34E H 0.3363 0.9332 0.1180 0.135 Uiso 0.5 1 calc R U P A 2
H34F H 0.2226 0.9701 0.1479 0.135 Uiso 0.5 1 calc R U P A 2
C35 C 0.3441(11) 0.3633(10) 0.2931(8) 0.077(4) Uani 1 1 d . . . . .
H35 H 0.2807 0.3242 0.3097 0.093 Uiso 1 1 calc R U . . .
C36 C 0.4150(13) 0.3115(10) 0.3444(10) 0.103(6) Uani 1 1 d . . . . .
H36A H 0.4794 0.3463 0.3250 0.155 Uiso 1 1 calc R U . . .
H36B H 0.4268 0.2393 0.3459 0.155 Uiso 1 1 calc R U . . .
H36C H 0.3845 0.3158 0.3954 0.155 Uiso 1 1 calc R U . . .
C37 C 0.3968(13) 0.3702(13) 0.2081(9) 0.107(6) Uani 1 1 d . . . . .
H37A H 0.3474 0.3956 0.1770 0.161 Uiso 1 1 calc R U . . .
H37B H 0.4228 0.3019 0.2050 0.161 Uiso 1 1 calc R U . . .
H37C H 0.4527 0.4173 0.1897 0.161 Uiso 1 1 calc R U . . .
C38 C 0.0865(11) 0.9941(10) 0.4040(10) 0.105(6) Uani 1 1 d . . . . .
H38A H 0.1007 1.0328 0.3503 0.157 Uiso 1 1 calc R U . . .
H38B H 0.0626 1.0416 0.4340 0.157 Uiso 1 1 calc R U . . .
H38C H 0.0344 0.9445 0.4152 0.157 Uiso 1 1 calc R U . . .
C39 C 0.1823(12) 0.8684(13) 0.5336(8) 0.105(6) Uani 1 1 d . . . . .
H39A H 0.1279 0.8196 0.5519 0.158 Uiso 1 1 calc R U . . .
H39B H 0.1630 0.9238 0.5568 0.158 Uiso 1 1 calc R U . . .
H39C H 0.2441 0.8329 0.5469 0.158 Uiso 1 1 calc R U . . .
C40 C 0.3144(13) 1.0136(12) 0.3929(11) 0.125(8) Uani 1 1 d . . . . .
H40A H 0.3764 0.9744 0.4026 0.187 Uiso 1 1 calc R U . . .
H40B H 0.3000 1.0658 0.4193 0.187 Uiso 1 1 calc R U . . .
H40C H 0.3232 1.0470 0.3386 0.187 Uiso 1 1 calc R U . . .
C41 C 0.1080(12) 0.3763(10) 0.4275(8) 0.0650(14) Uani 0.798(5) 1 d D U P B 1
H41 H 0.0363 0.4010 0.4415 0.078 Uiso 0.798(5) 1 calc R U P B 1
C42 C 0.1612(13) 0.4076(12) 0.4766(8) 0.0668(18) Uani 0.798(5) 1 d D U P B 1
H42A H 0.2308 0.3797 0.4697 0.100 Uiso 0.798(5) 1 calc R U P B 1
H42B H 0.1256 0.3807 0.5296 0.100 Uiso 0.798(5) 1 calc R U P B 1
H42C H 0.1616 0.4827 0.4623 0.100 Uiso 0.798(5) 1 calc R U P B 1
C43 C 0.1031(12) 0.2619(10) 0.4465(9) 0.0662(19) Uani 0.798(5) 1 d D U P B 1
H43A H 0.0562 0.2462 0.4210 0.099 Uiso 0.798(5) 1 calc R U P B 1
H43B H 0.0793 0.2320 0.5011 0.099 Uiso 0.798(5) 1 calc R U P B 1
H43C H 0.1704 0.2329 0.4296 0.099 Uiso 0.798(5) 1 calc R U P B 1
C44 C 0.1159(12) 0.5251(11) 0.1897(8) 0.0653(19) Uani 0.798(5) 1 d D U P B 1
H44A H 0.1087 0.5930 0.1972 0.098 Uiso 0.798(5) 1 calc R U P B 1
H44B H 0.0743 0.5235 0.1556 0.098 Uiso 0.798(5) 1 calc R U P B 1
H44C H 0.1868 0.5110 0.1676 0.098 Uiso 0.798(5) 1 calc R U P B 1
C45 C 0.0846(12) 0.2944(9) 0.2663(9) 0.067(3) Uani 0.798(5) 1 d D U P B 1
H45A H 0.1561 0.2745 0.2521 0.100 Uiso 0.798(5) 1 calc R U P B 1
H45B H 0.0524 0.2992 0.2253 0.100 Uiso 0.798(5) 1 calc R U P B 1
H45C H 0.0512 0.2427 0.3121 0.100 Uiso 0.798(5) 1 calc R U P B 1
C46 C -0.0660(10) 0.4505(13) 0.3224(10) 0.076(3) Uani 0.798(5) 1 d D U P B 1
H46A H -0.0883 0.4039 0.3735 0.114 Uiso 0.798(5) 1 calc R U P B 1
H46B H -0.1053 0.4399 0.2897 0.114 Uiso 0.798(5) 1 calc R U P B 1
H46C H -0.0760 0.5217 0.3237 0.114 Uiso 0.798(5) 1 calc R U P B 1
N12 N 0.1427(9) 0.4293(9) 0.3455(6) 0.0628(11) Uani 0.798(5) 1 d D U P B 1
Si4 Si 0.0728(3) 0.4235(3) 0.2842(3) 0.0626(10) Uani 0.798(5) 1 d D U P B 1
C41' C 0.089(4) 0.493(4) 0.234(2) 0.0635(13) Uani 0.202(5) 1 d D U P B 2
H41' H 0.0337 0.5461 0.2419 0.076 Uiso 0.202(5) 1 calc R U P B 2
C42' C 0.158(5) 0.551(5) 0.160(3) 0.064(2) Uani 0.202(5) 1 d D U P B 2
H42D H 0.1886 0.5038 0.1315 0.097 Uiso 0.202(5) 1 calc R U P B 2
H42E H 0.2113 0.5824 0.1709 0.097 Uiso 0.202(5) 1 calc R U P B 2
H42F H 0.1188 0.6055 0.1308 0.097 Uiso 0.202(5) 1 calc R U P B 2
C43' C 0.031(4) 0.410(4) 0.227(3) 0.0644(16) Uani 0.202(5) 1 d D U P B 2
H43D H -0.0205 0.4419 0.1991 0.097 Uiso 0.202(5) 1 calc R U P B 2
H43E H -0.0018 0.3673 0.2777 0.097 Uiso 0.202(5) 1 calc R U P B 2
H43F H 0.0780 0.3672 0.2006 0.097 Uiso 0.202(5) 1 calc R U P B 2
C44' C -0.075(2) 0.434(4) 0.398(3) 0.069(2) Uani 0.202(5) 1 d D U P B 2
H44D H -0.1060 0.3952 0.3741 0.103 Uiso 0.202(5) 1 calc R U P B 2
H44E H -0.0851 0.5074 0.3739 0.103 Uiso 0.202(5) 1 calc R U P B 2
H44F H -0.1073 0.4161 0.4515 0.103 Uiso 0.202(5) 1 calc R U P B 2
C45' C 0.097(4) 0.397(3) 0.4755(18) 0.0655(17) Uani 0.202(5) 1 d D U P B 2
H45D H 0.0511 0.3527 0.5186 0.098 Uiso 0.202(5) 1 calc R U P B 2
H45E H 0.0901 0.4672 0.4797 0.098 Uiso 0.202(5) 1 calc R U P B 2
H45F H 0.1670 0.3713 0.4753 0.098 Uiso 0.202(5) 1 calc R U P B 2
C46' C 0.080(4) 0.257(2) 0.388(3) 0.0648(19) Uani 0.202(5) 1 d D U P B 2
H46D H 0.1463 0.2300 0.3968 0.097 Uiso 0.202(5) 1 calc R U P B 2
H46E H 0.0732 0.2506 0.3405 0.097 Uiso 0.202(5) 1 calc R U P B 2
H46F H 0.0270 0.2189 0.4297 0.097 Uiso 0.202(5) 1 calc R U P B 2
N12' N 0.130(2) 0.475(3) 0.3011(14) 0.0630(12) Uani 0.202(5) 1 d D U P B 2
Si4' Si 0.0659(13) 0.3990(13) 0.3839(10) 0.0637(12) Uani 0.202(5) 1 d D U P B 2

loop_
_atom_site_aniso_label
_atom_site_aniso_U_11
_atom_site_aniso_U_22
_atom_site_aniso_U_33
_atom_site_aniso_U_23
_atom_site_aniso_U_13
_atom_site_aniso_U_12
Eu1 0.0428(3) 0.0437(3) 0.0538(4) -0.0204(3) -0.0043(3) -0.0065(2)
Eu2 0.0499(4) 0.0428(3) 0.0537(4) -0.0188(3) -0.0066(3) -0.0085(3)
Si1 0.076(3) 0.062(2) 0.065(2) -0.0345(18) 0.0100(19) -0.0087(18)
Si2 0.101(3) 0.064(2) 0.149(4) -0.021(3) -0.032(3) -0.008(2)
Si3 0.062(2) 0.057(2) 0.093(3) -0.045(2) 0.019(2) -0.0155(17)
N1 0.049(6) 0.062(6) 0.037(5) -0.011(4) -0.018(4) -0.008(4)
N2 0.051(5) 0.037(4) 0.038(5) -0.005(4) -0.017(4) -0.001(4)
N3 0.073(7) 0.068(6) 0.042(6) -0.015(5) -0.004(5) -0.033(5)
N4 0.072(7) 0.042(5) 0.047(5) -0.010(4) -0.006(5) -0.026(5)
N5 0.049(5) 0.053(5) 0.046(5) -0.022(4) -0.001(4) -0.013(4)
N6 0.058(5) 0.048(4) 0.124(6) -0.028(4) -0.031(5) -0.007(4)
N7 0.057(6) 0.039(5) 0.039(5) -0.009(4) -0.014(4) 0.007(4)
N8 0.039(5) 0.051(5) 0.060(6) -0.027(4) 0.009(4) -0.009(4)
N9 0.050(6) 0.048(6) 0.107(9) -0.042(6) 0.020(6) -0.015(5)
N10 0.037(5) 0.055(6) 0.134(10) -0.065(6) 0.002(6) -0.004(4)
N11 0.048(6) 0.056(6) 0.042(5) -0.008(4) -0.008(4) 0.008(4)
C1 0.068(8) 0.035(5) 0.025(5) -0.004(4) -0.015(5) -0.004(5)
C2 0.039(6) 0.035(6) 0.090(9) -0.029(6) -0.011(6) -0.011(5)
C3 0.048(7) 0.052(7) 0.055(7) -0.021(5) 0.005(5) -0.014(5)
C4 0.062(8) 0.052(7) 0.046(7) -0.008(5) -0.007(6) -0.017(6)
C5 0.078(9) 0.047(7) 0.068(8) -0.014(6) -0.006(7) -0.021(6)
C6 0.069(9) 0.079(9) 0.058(8) -0.023(7) -0.030(7) -0.010(7)
C7 0.105(12) 0.096(11) 0.047(8) -0.007(7) -0.029(8) -0.011(9)
C8 0.22(2) 0.136(16) 0.115(15) -0.011(12) -0.117(16) -0.057(16)
C9 0.046(7) 0.054(7) 0.053(7) -0.014(5) -0.013(5) -0.011(5)
C10 0.065(8) 0.074(8) 0.069(8) -0.032(7) -0.029(7) 0.010(6)
C11 0.086(10) 0.056(8) 0.076(9) -0.010(7) -0.023(8) -0.011(7)
C12 0.072(9) 0.073(8) 0.061(8) -0.027(6) -0.031(7) -0.006(7)
C13 0.159(17) 0.094(11) 0.090(11) -0.023(9) -0.076(12) -0.008(11)
C14 0.106(13) 0.125(14) 0.110(13) -0.070(11) -0.043(11) 0.005(11)
C15 0.179(19) 0.111(13) 0.066(10) -0.044(9) 0.045(11) -0.044(12)
C16 0.089(12) 0.103(13) 0.170(18) -0.080(13) 0.000(12) 0.009(10)
C17 0.111(13) 0.069(9) 0.124(13) -0.052(9) -0.017(10) -0.019(9)
C18 0.038(5) 0.050(5) 0.131(8) -0.044(5) -0.040(5) 0.004(4)
C19 0.072(9) 0.119(11) 0.277(17) -0.059(12) -0.075(11) -0.008(9)
C20 0.063(9) 0.078(7) 0.179(14) -0.031(9) -0.048(9) 0.017(6)
C21 0.143(12) 0.109(11) 0.184(10) 0.014(9) 0.001(11) -0.018(11)
C22 0.133(12) 0.075(9) 0.235(13) -0.048(9) -0.065(11) -0.024(9)
C23 0.101(7) 0.052(7) 0.126(11) -0.026(7) -0.042(8) 0.013(6)
C24 0.040(6) 0.043(6) 0.045(6) -0.018(5) 0.006(5) -0.009(5)
C25 0.060(3) 0.065(3) 0.067(3) -0.024(2) -0.012(2) -0.018(2)
C26 0.061(8) 0.061(7) 0.068(8) -0.032(6) -0.004(7) -0.009(6)
C27 0.053(8) 0.071(8) 0.111(11) -0.053(8) -0.015(8) 0.006(6)
C28 0.050(8) 0.081(10) 0.141(14) -0.069(9) 0.008(8) -0.008(7)
C29 0.062(8) 0.050(7) 0.050(7) -0.010(5) -0.009(6) -0.001(6)
C30 0.089(11) 0.107(11) 0.051(8) -0.029(7) -0.016(7) -0.021(9)
C31 0.116(12) 0.049(7) 0.074(9) 0.009(6) -0.032(9) -0.013(7)
C32 0.071(11) 0.099(12) 0.069(10) 0.008(9) -0.018(7) 0.026(11)
C32' 0.071(11) 0.099(12) 0.069(10) 0.008(9) -0.018(7) 0.026(11)
C33 0.071(11) 0.099(12) 0.069(10) 0.008(9) -0.018(7) 0.026(11)
C33' 0.071(11) 0.099(12) 0.069(10) 0.008(9) -0.018(7) 0.026(11)
C34 0.071(11) 0.099(12) 0.069(10) 0.008(9) -0.018(7) 0.026(11)
C34' 0.071(11) 0.099(12) 0.069(10) 0.008(9) -0.018(7) 0.026(11)
C35 0.067(9) 0.070(9) 0.095(11) -0.041(8) 0.008(8) -0.022(7)
C36 0.107(13) 0.047(8) 0.153(16) -0.018(9) -0.040(12) 0.003(8)
C37 0.096(12) 0.106(13) 0.125(15) -0.070(11) 0.006(11) -0.001(10)
C38 0.077(10) 0.064(9) 0.145(15) -0.039(9) 0.027(10) 0.009(8)
C39 0.097(12) 0.148(15) 0.090(12) -0.081(11) 0.014(9) -0.037(11)
C40 0.104(13) 0.084(11) 0.186(19) -0.086(12) 0.041(12) -0.044(10)
C41 0.063(3) 0.067(3) 0.067(3) -0.022(2) -0.012(2) -0.019(2)
C42 0.066(4) 0.071(4) 0.066(3) -0.022(3) -0.011(3) -0.022(3)
C43 0.066(4) 0.067(3) 0.068(4) -0.021(3) -0.013(3) -0.019(3)
C44 0.063(4) 0.068(3) 0.068(3) -0.021(3) -0.013(3) -0.019(3)
C45 0.069(5) 0.068(5) 0.068(5) -0.023(4) -0.013(4) -0.022(4)
C46 0.066(5) 0.081(5) 0.077(5) -0.020(5) -0.010(4) -0.013(4)
N12 0.060(2) 0.066(2) 0.067(2) -0.023(2) -0.0122(19) -0.0188(19)
Si4 0.060(2) 0.066(2) 0.067(2) -0.0223(18) -0.0128(18) -0.0185(17)
C41' 0.061(3) 0.066(3) 0.067(3) -0.022(2) -0.013(2) -0.019(2)
C42' 0.062(4) 0.067(4) 0.068(3) -0.022(4) -0.013(3) -0.019(3)
C43' 0.063(3) 0.067(3) 0.067(3) -0.022(3) -0.013(3) -0.020(3)
C44' 0.061(3) 0.073(4) 0.072(4) -0.021(4) -0.011(3) -0.016(3)
C45' 0.064(3) 0.068(3) 0.067(3) -0.022(3) -0.011(3) -0.019(3)
C46' 0.064(4) 0.066(3) 0.068(4) -0.021(3) -0.012(4) -0.019(3)
N12' 0.061(2) 0.066(2) 0.067(2) -0.023(2) -0.0122(19) -0.0185(19)
Si4' 0.061(2) 0.066(2) 0.067(3) -0.022(2) -0.012(2) -0.018(2)

loop_
_atom_type_symbol
_atom_type_description
_atom_type_scat_dispersion_real
_atom_type_scat_dispersion_imag
_atom_type_scat_source
C C 0.0033 0.0016 'International Tables Vol C Tables 4.2.6.8 and 6.1.1.4'
H H 0.0000 0.0000 'International Tables Vol C Tables 4.2.6.8 and 6.1.1.4'
N N 0.0061 0.0033 'International Tables Vol C Tables 4.2.6.8 and 6.1.1.4'
Si Si 0.0817 0.0704 'International Tables Vol C Tables 4.2.6.8 and 6.1.1.4'
Eu Eu -0.1578 3.6682 'International Tables Vol C Tables 4.2.6.8 and 6.1.1.4'

loop_
_geom_angle_atom_site_label_1
_geom_angle_atom_site_label_2
_geom_angle_atom_site_label_3
_geom_angle
N9 Eu1 N1 113.0(3)
N9 Eu1 N10 52.5(3)
N1 Eu1 N10 134.3(3)
N9 Eu1 N7 118.9(3)
N1 Eu1 N7 125.3(3)
N10 Eu1 N7 92.6(3)
N9 Eu1 N2 125.3(3)
N1 Eu1 N2 50.9(3)
N10 Eu1 N2 174.4(3)
N7 Eu1 N2 84.2(3)
N9 Eu1 N11 146.0(3)
N1 Eu1 N11 94.3(3)
N10 Eu1 N11 93.9(3)
N7 Eu1 N11 48.4(3)
N2 Eu1 N11 87.5(2)
N9 Eu1 C24 126.1(3)
N1 Eu1 C24 119.8(3)
N10 Eu1 C24 81.9(3)
N7 Eu1 C24 26.3(3)
N2 Eu1 C24 97.1(3)
N11 Eu1 C24 27.1(3)
N9 Eu1 C25 25.8(3)
N1 Eu1 C25 126.6(3)
N10 Eu1 C25 26.7(3)
N7 Eu1 C25 107.9(3)
N2 Eu1 C25 151.0(3)
N11 Eu1 C25 120.5(3)
C24 Eu1 C25 105.2(3)
N9 Eu1 C1 120.0(3)
N1 Eu1 C1 24.6(3)
N10 Eu1 C1 158.4(3)
N7 Eu1 C1 107.4(3)
N2 Eu1 C1 26.4(2)
N11 Eu1 C1 93.3(2)
C24 Eu1 C1 112.5(3)
C25 Eu1 C1 142.1(3)
N9 Eu1 Eu2 157.6(3)
N1 Eu1 Eu2 77.32(19)
N10 Eu1 Eu2 134.45(18)
N7 Eu1 Eu2 47.97(18)
N2 Eu1 Eu2 45.05(17)
N11 Eu1 Eu2 44.88(19)
C24 Eu1 Eu2 52.61(19)
C25 Eu1 Eu2 155.7(2)
C1 Eu1 Eu2 61.47(18)
N4 Eu2 N3 53.9(3)
N4 Eu2 N2 95.7(3)
N3 Eu2 N2 126.8(3)
N4 Eu2 N11 126.3(3)
N3 Eu2 N11 137.6(3)
N2 Eu2 N11 95.4(3)
N4 Eu2 N7 176.6(3)
N3 Eu2 N7 127.6(3)
N2 Eu2 N7 85.5(2)
N11 Eu2 N7 50.4(3)
N4 Eu2 C2 27.1(3)
N3 Eu2 C2 26.7(3)
N2 Eu2 C2 112.9(3)
N11 Eu2 C2 138.7(3)
N7 Eu2 C2 154.3(3)
N4 Eu2 C24 150.6(3)
N3 Eu2 C24 129.6(3)
N2 Eu2 C24 98.8(3)
N11 Eu2 C24 27.0(3)
N7 Eu2 C24 26.0(3)
C2 Eu2 C24 148.1(3)
N4 Eu2 Eu1 132.5(2)
N3 Eu2 Eu1 167.9(2)
N2 Eu2 Eu1 47.70(19)
N11 Eu2 Eu1 50.6(2)
N7 Eu2 Eu1 46.79(17)
C2 Eu2 Eu1 158.0(2)
C24 Eu2 Eu1 51.75(18)
N5 Si1 C16 110.6(6)
N5 Si1 C17 110.1(6)
C16 Si1 C17 108.5(8)
N5 Si1 C15 109.8(6)
C16 Si1 C15 106.6(9)
C17 Si1 C15 111.2(8)
N6 Si2 C23 107.2(6)
N6 Si2 C22 114.5(8)
C23 Si2 C22 107.3(8)
N6 Si2 C21 113.0(8)
C23 Si2 C21 111.3(10)
C22 Si2 C21 103.3(10)
N8 Si3 C39 110.5(6)
N8 Si3 C38 108.5(6)
C39 Si3 C38 108.7(7)
N8 Si3 C40 109.2(5)
C39 Si3 C40 109.1(8)
C38 Si3 C40 110.9(8)
C1 N1 C6 121.2(9)
C1 N1 Eu1 99.5(6)
C6 N1 Eu1 139.1(7)
C1 N2 C9 117.6(8)
C1 N2 Eu2 119.5(6)
C9 N2 Eu2 109.6(6)
C1 N2 Eu1 91.9(6)
C9 N2 Eu1 127.9(6)
Eu2 N2 Eu1 87.3(2)
C2 N3 C12 120.7(9)
C2 N3 Eu2 94.4(6)
C12 N3 Eu2 144.8(7)
C2 N4 C5 122.3(9)
C2 N4 Eu2 95.7(6)
C5 N4 Eu2 141.4(7)
C1 N5 C3 112.7(7)
C1 N5 Si1 128.8(6)
C3 N5 Si1 117.4(7)
C2 N6 C18 121.0(8)
C2 N6 Si2 118.5(8)
C18 N6 Si2 120.5(7)
C24 N7 C29 119.0(9)
C24 N7 Eu1 89.2(6)
C29 N7 Eu1 128.9(6)
C24 N7 Eu2 88.7(6)
C29 N7 Eu2 132.5(7)
Eu1 N7 Eu2 85.2(2)
C24 N8 C26 113.4(8)
C24 N8 Si3 127.2(7)
C26 N8 Si3 118.0(7)
C25 N9 C35 119.9(10)
C25 N9 Eu1 96.8(7)
C35 N9 Eu1 143.1(7)
C25 N10 C28 118.9(9)
C25 N10 Eu1 93.7(7)
C28 N10 Eu1 147.4(7)
C24 N11 C32' 123(3)
C24 N11 C32 123(3)
C24 N11 Eu2 93.3(6)
C32' N11 Eu2 128(3)
C32 N11 Eu2 138(3)
C24 N11 Eu1 81.7(6)
C32' N11 Eu1 132(3)
C32 N11 Eu1 118(3)
Eu2 N11 Eu1 84.6(2)
N1 C1 N2 116.9(9)
N1 C1 N5 125.6(9)
N2 C1 N5 117.5(9)
N1 C1 Eu1 55.9(5)
N2 C1 Eu1 61.7(5)
N5 C1 Eu1 173.1(6)
N3 C2 N4 116.1(8)
N3 C2 N6 124.0(10)
N4 C2 N6 120.0(11)
N3 C2 Eu2 58.9(5)
N4 C2 Eu2 57.2(5)
N6 C2 Eu2 176.9(8)
N5 C3 C4 112.6(10)
N5 C3 H3A 109.1
C4 C3 H3A 109.1
N5 C3 H3B 109.1
C4 C3 H3B 109.1
H3A C3 H3B 107.8
C5 C4 C3 113.0(10)
C5 C4 H4A 109.0
C3 C4 H4A 109.0
C5 C4 H4B 109.0
C3 C4 H4B 109.0
H4A C4 H4B 107.8
N4 C5 C4 106.0(8)
N4 C5 H5A 110.5
C4 C5 H5A 110.5
N4 C5 H5B 110.5
C4 C5 H5B 110.5
H5A C5 H5B 108.7
C7 C6 N1 112.6(10)
C7 C6 C8 109.5(13)
N1 C6 C8 107.3(11)
C7 C6 H6 109.1
N1 C6 H6 109.1
C8 C6 H6 109.1
C6 C7 H7A 109.5
C6 C7 H7B 109.5
H7A C7 H7B 109.5
C6 C7 H7C 109.5
H7A C7 H7C 109.5
H7B C7 H7C 109.5
C6 C8 H8A 109.5
C6 C8 H8B 109.5
H8A C8 H8B 109.5
C6 C8 H8C 109.5
H8A C8 H8C 109.5
H8B C8 H8C 109.5
N2 C9 C11 108.8(9)
N2 C9 C10 109.9(9)
C11 C9 C10 109.0(10)
N2 C9 H9 109.7
C11 C9 H9 109.7
C10 C9 H9 109.7
C9 C10 H10A 109.5
C9 C10 H10B 109.5
H10A C10 H10B 109.5
C9 C10 H10C 109.5
H10A C10 H10C 109.5
H10B C10 H10C 109.5
C9 C11 H11A 109.5
C9 C11 H11B 109.5
H11A C11 H11B 109.5
C9 C11 H11C 109.5
H11A C11 H11C 109.5
H11B C11 H11C 109.5
N3 C12 C13 110.0(11)
N3 C12 C14 108.3(11)
C13 C12 C14 109.8(13)
N3 C12 H12 109.6
C13 C12 H12 109.6
C14 C12 H12 109.6
C12 C13 H13A 109.5
C12 C13 H13B 109.5
H13A C13 H13B 109.5
C12 C13 H13C 109.5
H13A C13 H13C 109.5
H13B C13 H13C 109.5
C12 C14 H14A 109.5
C12 C14 H14B 109.5
H14A C14 H14B 109.5
C12 C14 H14C 109.5
H14A C14 H14C 109.5
H14B C14 H14C 109.5
Si1 C15 H15A 109.5
Si1 C15 H15B 109.5
H15A C15 H15B 109.5
Si1 C15 H15C 109.5
H15A C15 H15C 109.5
H15B C15 H15C 109.5
Si1 C16 H16A 109.5
Si1 C16 H16B 109.5
H16A C16 H16B 109.5
Si1 C16 H16C 109.5
H16A C16 H16C 109.5
H16B C16 H16C 109.5
Si1 C17 H17A 109.5
Si1 C17 H17B 109.5
H17A C17 H17B 109.5
Si1 C17 H17C 109.5
H17A C17 H17C 109.5
H17B C17 H17C 109.5
C19 C18 N6 123.0(11)
C19 C18 C20 120.3(12)
N6 C18 C20 112.9(8)
C19 C18 H18 96.5
N6 C18 H18 96.5
C20 C18 H18 96.5
C18 C19 H19A 109.5
C18 C19 H19B 109.5
H19A C19 H19B 109.5
C18 C19 H19C 109.5
H19A C19 H19C 109.5
H19B C19 H19C 109.5
C18 C20 H20A 109.5
C18 C20 H20B 109.5
H20A C20 H20B 109.5
C18 C20 H20C 109.5
H20A C20 H20C 109.5
H20B C20 H20C 109.5
Si2 C21 H21A 109.5
Si2 C21 H21B 109.5
H21A C21 H21B 109.5
Si2 C21 H21C 109.5
H21A C21 H21C 109.5
H21B C21 H21C 109.5
Si2 C22 H22A 109.5
Si2 C22 H22B 109.5
H22A C22 H22B 109.5
Si2 C22 H22C 109.5
H22A C22 H22C 109.5
H22B C22 H22C 109.5
Si2 C23 H23A 109.5
Si2 C23 H23B 109.5
H23A C23 H23B 109.5
Si2 C23 H23C 109.5
H23A C23 H23C 109.5
H23B C23 H23C 109.5
N7 C24 N11 115.3(9)
N7 C24 N8 124.0(9)
N11 C24 N8 120.6(10)
N7 C24 Eu1 64.4(5)
N11 C24 Eu1 71.2(5)
N8 C24 Eu1 130.9(6)
N7 C24 Eu2 65.3(5)
N11 C24 Eu2 59.6(5)
N8 C24 Eu2 153.3(6)
Eu1 C24 Eu2 75.6(2)
N9 C25 N10 116.9(9)
N9 C25 N12 120.5(11)
N10 C25 N12 122.4(11)
N9 C25 N12' 130(2)
N10 C25 N12' 104(2)
N9 C25 Eu1 57.3(5)
N10 C25 Eu1 59.6(5)
N12 C25 Eu1 176.1(9)
N12' C25 Eu1 147.4(12)
N8 C26 C27 114.5(10)
N8 C26 H26A 108.6
C27 C26 H26A 108.6
N8 C26 H26B 108.6
C27 C26 H26B 108.6
H26A C26 H26B 107.6
C28 C27 C26 114.1(12)
C28 C27 H27A 108.7
C26 C27 H27A 108.7
C28 C27 H27B 108.7
C26 C27 H27B 108.7
H27A C27 H27B 107.6
N10 C28 C27 109.2(10)
N10 C28 H28A 109.8
C27 C28 H28A 109.8
N10 C28 H28B 109.8
C27 C28 H28B 109.8
H28A C28 H28B 108.3
N7 C29 C30 110.4(9)
N7 C29 C31 107.8(9)
C30 C29 C31 111.3(11)
N7 C29 H29 109.1
C30 C29 H29 109.1
C31 C29 H29 109.1
C29 C30 H30A 109.5
C29 C30 H30B 109.5
H30A C30 H30B 109.5
C29 C30 H30C 109.5
H30A C30 H30C 109.5
H30B C30 H30C 109.5
C29 C31 H31A 109.5
C29 C31 H31B 109.5
H31A C31 H31B 109.5
C29 C31 H31C 109.5
H31A C31 H31C 109.5
H31B C31 H31C 109.5
C33 C32 N11 108(4)
C33 C32 C34 114(5)
N11 C32 C34 105(5)
C33 C32 H32 110.1
N11 C32 H32 110.1
C34 C32 H32 110.1
N11 C32' C34' 112(5)
N11 C32' C33' 105(3)
C34' C32' C33' 112(5)
N11 C32' H32' 109.2
C34' C32' H32' 109.2
C33' C32' H32' 109.2
C32 C33 H33A 109.5
C32 C33 H33B 109.5
H33A C33 H33B 109.5
C32 C33 H33C 109.5
H33A C33 H33C 109.5
H33B C33 H33C 109.5
C32' C33' H33D 109.5
C32' C33' H33E 109.5
H33D C33' H33E 109.5
C32' C33' H33F 109.5
H33D C33' H33F 109.5
H33E C33' H33F 109.5
C32 C34 H34A 109.5
C32 C34 H34B 109.5
H34A C34 H34B 109.5
C32 C34 H34C 109.5
H34A C34 H34C 109.5
H34B C34 H34C 109.5
C32' C34' H34D 109.5
C32' C34' H34E 109.5
H34D C34' H34E 109.5
C32' C34' H34F 109.5
H34D C34' H34F 109.5
H34E C34' H34F 109.5
C36 C35 N9 110.9(11)
C36 C35 C37 110.8(13)
N9 C35 C37 105.3(11)
C36 C35 H35 109.9
N9 C35 H35 109.9
C37 C35 H35 109.9
C35 C36 H36A 109.5
C35 C36 H36B 109.5
H36A C36 H36B 109.5
C35 C36 H36C 109.5
H36A C36 H36C 109.5
H36B C36 H36C 109.5
C35 C37 H37A 109.5
C35 C37 H37B 109.5
H37A C37 H37B 109.5
C35 C37 H37C 109.5
H37A C37 H37C 109.5
H37B C37 H37C 109.5
Si3 C38 H38A 109.5
Si3 C38 H38B 109.5
H38A C38 H38B 109.5
Si3 C38 H38C 109.5
H38A C38 H38C 109.5
H38B C38 H38C 109.5
Si3 C39 H39A 109.5
Si3 C39 H39B 109.5
H39A C39 H39B 109.5
Si3 C39 H39C 109.5
H39A C39 H39C 109.5
H39B C39 H39C 109.5
Si3 C40 H40A 109.5
Si3 C40 H40B 109.5
H40A C40 H40B 109.5
Si3 C40 H40C 109.5
H40A C40 H40C 109.5
H40B C40 H40C 109.5
N12 C41 C43 113.7(11)
N12 C41 C42 114.3(11)
C43 C41 C42 113.0(13)
N12 C41 H41 104.9
C43 C41 H41 104.9
C42 C41 H41 104.9
C41 C42 H42A 109.5
C41 C42 H42B 109.5
H42A C42 H42B 109.5
C41 C42 H42C 109.5
H42A C42 H42C 109.5
H42B C42 H42C 109.5
C41 C43 H43A 109.5
C41 C43 H43B 109.5
H43A C43 H43B 109.5
C41 C43 H43C 109.5
H43A C43 H43C 109.5
H43B C43 H43C 109.5
Si4 C44 H44A 109.5
Si4 C44 H44B 109.5
H44A C44 H44B 109.5
Si4 C44 H44C 109.5
H44A C44 H44C 109.5
H44B C44 H44C 109.5
Si4 C45 H45A 109.5
Si4 C45 H45B 109.5
H45A C45 H45B 109.5
Si4 C45 H45C 109.5
H45A C45 H45C 109.5
H45B C45 H45C 109.5
Si4 C46 H46A 109.5
Si4 C46 H46B 109.5
H46A C46 H46B 109.5
Si4 C46 H46C 109.5
H46A C46 H46C 109.5
H46B C46 H46C 109.5
C25 N12 C41 123.2(10)
C25 N12 Si4 115.9(8)
C41 N12 Si4 119.8(9)
N12 Si4 C46 110.5(7)
N12 Si4 C45 113.4(7)
C46 Si4 C45 107.5(7)
N12 Si4 C44 109.5(6)
C46 Si4 C44 107.8(8)
C45 Si4 C44 107.8(7)
N12' C41' C43' 120(4)
N12' C41' C42' 114(4)
C43' C41' C42' 114(4)
N12' C41' H41' 101.8
C43' C41' H41' 101.8
C42' C41' H41' 101.8
C41' C42' H42D 109.5
C41' C42' H42E 109.5
H42D C42' H42E 109.5
C41' C42' H42F 109.5
H42D C42' H42F 109.5
H42E C42' H42F 109.5
C41' C43' H43D 109.5
C41' C43' H43E 109.5
H43D C43' H43E 109.5
C41' C43' H43F 109.5
H43D C43' H43F 109.5
H43E C43' H43F 109.5
Si4' C44' H44D 109.5
Si4' C44' H44E 109.5
H44D C44' H44E 109.5
Si4' C44' H44F 109.5
H44D C44' H44F 109.5
H44E C44' H44F 109.5
Si4' C45' H45D 109.5
Si4' C45' H45E 109.5
H45D C45' H45E 109.5
Si4' C45' H45F 109.5
H45D C45' H45F 109.5
H45E C45' H45F 109.5
Si4' C46' H46D 109.5
Si4' C46' H46E 109.5
H46D C46' H46E 109.5
Si4' C46' H46F 109.5
H46D C46' H46F 109.5
H46E C46' H46F 109.5
C41' N12' C25 135(2)
C41' N12' Si4' 118(2)
C25 N12' Si4' 107.6(15)
N12' Si4' C46' 112(3)
N12' Si4' C44' 110(2)
C46' Si4' C44' 106.1(17)
N12' Si4' C45' 119.5(18)
C46' Si4' C45' 102.9(17)
C44' Si4' C45' 104.9(18)

loop_
_geom_bond_atom_site_label_1
_geom_bond_atom_site_label_2
_geom_bond_distance
Eu1 N9 2.521(8)
Eu1 N1 2.564(8)
Eu1 N10 2.571(9)
Eu1 N7 2.659(8)
Eu1 N2 2.692(8)
Eu1 N11 2.820(9)
Eu1 C24 2.947(9)
Eu1 C25 2.975(10)
Eu1 C1 3.055(11)
Eu1 Eu2 3.6353(8)
Eu2 N4 2.492(8)
Eu2 N3 2.534(9)
Eu2 N2 2.576(8)
Eu2 N11 2.577(9)
Eu2 N7 2.709(8)
Eu2 C2 2.951(9)
Eu2 C24 2.982(10)
Si1 N5 1.722(8)
Si1 C16 1.834(18)
Si1 C17 1.865(13)
Si1 C15 1.871(15)
Si2 N6 1.663(9)
Si2 C23 1.831(12)
Si2 C22 1.846(14)
Si2 C21 1.866(14)
Si3 N8 1.717(8)
Si3 C39 1.860(16)
Si3 C38 1.868(16)
Si3 C40 1.876(13)
N1 C1 1.291(13)
N1 C6 1.483(14)
N2 C1 1.361(12)
N2 C9 1.518(13)
N3 C2 1.331(13)
N3 C12 1.457(14)
N4 C2 1.353(14)
N4 C5 1.455(14)
N5 C1 1.450(13)
N5 C3 1.482(12)
N6 C2 1.450(11)
N6 C18 1.525(11)
N7 C24 1.308(13)
N7 C29 1.468(13)
N8 C24 1.449(12)
N8 C26 1.490(13)
N9 C25 1.306(14)
N9 C35 1.510(15)
N10 C25 1.340(14)
N10 C28 1.462(14)
N11 C24 1.358(13)
N11 C32' 1.40(7)
N11 C32 1.55(6)
C3 C4 1.525(15)
C3 H3A 0.9800
C3 H3B 0.9800
C4 C5 1.525(14)
C4 H4A 0.9800
C4 H4B 0.9800
C5 H5A 0.9800
C5 H5B 0.9800
C6 C7 1.466(17)
C6 C8 1.494(19)
C6 H6 0.9900
C7 H7A 0.9700
C7 H7B 0.9700
C7 H7C 0.9700
C8 H8A 0.9700
C8 H8B 0.9700
C8 H8C 0.9700
C9 C11 1.520(14)
C9 C10 1.539(15)
C9 H9 0.9900
C10 H10A 0.9700
C10 H10B 0.9700
C10 H10C 0.9700
C11 H11A 0.9700
C11 H11B 0.9700
C11 H11C 0.9700
C12 C13 1.501(18)
C12 C14 1.528(18)
C12 H12 0.9900
C13 H13A 0.9700
C13 H13B 0.9700
C13 H13C 0.9700
C14 H14A 0.9700
C14 H14B 0.9700
C14 H14C 0.9700
C15 H15A 0.9700
C15 H15B 0.9700
C15 H15C 0.9700
C16 H16A 0.9700
C16 H16B 0.9700
C16 H16C 0.9700
C17 H17A 0.9700
C17 H17B 0.9700
C17 H17C 0.9700
C18 C19 1.457(14)
C18 C20 1.577(13)
C18 H18 0.9900
C19 H19A 0.9700
C19 H19B 0.9700
C19 H19C 0.9700
C20 H20A 0.9700
C20 H20B 0.9700
C20 H20C 0.9700
C21 H21A 0.9700
C21 H21B 0.9700
C21 H21C 0.9700
C22 H22A 0.9700
C22 H22B 0.9700
C22 H22C 0.9700
C23 H23A 0.9700
C23 H23B 0.9700
C23 H23C 0.9700
C25 N12 1.464(12)
C25 N12' 1.477(19)
C26 C27 1.538(17)
C26 H26A 0.9800
C26 H26B 0.9800
C27 C28 1.513(15)
C27 H27A 0.9800
C27 H27B 0.9800
C28 H28A 0.9800
C28 H28B 0.9800
C29 C30 1.510(16)
C29 C31 1.515(15)
C29 H29 0.9900
C30 H30A 0.9700
C30 H30B 0.9700
C30 H30C 0.9700
C31 H31A 0.9700
C31 H31B 0.9700
C31 H31C 0.9700
C32 C33 1.48(7)
C32 C34 1.59(7)
C32 H32 0.9900
C32' C34' 1.52(7)
C32' C33' 1.65(7)
C32' H32' 0.9900
C33 H33A 0.9700
C33 H33B 0.9700
C33 H33C 0.9700
C33' H33D 0.9700
C33' H33E 0.9700
C33' H33F 0.9700
C34 H34A 0.9700
C34 H34B 0.9700
C34 H34C 0.9700
C34' H34D 0.9700
C34' H34E 0.9700
C34' H34F 0.9700
C35 C36 1.51(2)
C35 C37 1.570(19)
C35 H35 0.9900
C36 H36A 0.9700
C36 H36B 0.9700
C36 H36C 0.9700
C37 H37A 0.9700
C37 H37B 0.9700
C37 H37C 0.9700
C38 H38A 0.9700
C38 H38B 0.9700
C38 H38C 0.9700
C39 H39A 0.9700
C39 H39B 0.9700
C39 H39C 0.9700
C40 H40A 0.9700
C40 H40B 0.9700
C40 H40C 0.9700
C41 N12 1.471(14)
C41 C43 1.488(14)
C41 C42 1.500(15)
C41 H41 0.9900
C42 H42A 0.9700
C42 H42B 0.9700
C42 H42C 0.9700
C43 H43A 0.9700
C43 H43B 0.9700
C43 H43C 0.9700
C44 Si4 1.885(13)
C44 H44A 0.9700
C44 H44B 0.9700
C44 H44C 0.9700
C45 Si4 1.877(11)
C45 H45A 0.9700
C45 H45B 0.9700
C45 H45C 0.9700
C46 Si4 1.875(12)
C46 H46A 0.9700
C46 H46B 0.9700
C46 H46C 0.9700
N12 Si4 1.709(11)
C41' N12' 1.46(2)
C41' C43' 1.51(2)
C41' C42' 1.51(2)
C41' H41' 0.9900
C42' H42D 0.9700
C42' H42E 0.9700
C42' H42F 0.9700
C43' H43D 0.9700
C43' H43E 0.9700
C43' H43F 0.9700
C44' Si4' 1.893(19)
C44' H44D 0.9700
C44' H44E 0.9700
C44' H44F 0.9700
C45' Si4' 1.895(19)
C45' H45D 0.9700
C45' H45E 0.9700
C45' H45F 0.9700
C46' Si4' 1.893(18)
C46' H46D 0.9700
C46' H46E 0.9700
C46' H46F 0.9700
N12' Si4' 1.665(14)

loop_
_geom_hbond_atom_site_label_D
_geom_hbond_atom_site_label_H
_geom_hbond_atom_site_label_A
_geom_hbond_distance_DH
_geom_hbond_distance_HA
_geom_hbond_distance_DA
_geom_hbond_angle_DHA
C29 H29 N8 0.99 2.34 2.843(15) 110.3
C12 H12 N6 0.99 2.40 2.887(17) 109.5
C29 H29 N8 0.99 2.34 2.843(15) 110.3
C35 H35 N12 0.99 2.32 2.807(19) 109.5

loop_
_geom_torsion_atom_site_label_1
_geom_torsion_atom_site_label_2
_geom_torsion_atom_site_label_3
_geom_torsion_atom_site_label_4
_geom_torsion
C16 Si1 N5 C1 -115.9(10)
C17 Si1 N5 C1 4.0(12)
C15 Si1 N5 C1 126.8(11)
C16 Si1 N5 C3 51.3(10)
C17 Si1 N5 C3 171.2(9)
C15 Si1 N5 C3 -66.0(11)
C23 Si2 N6 C2 -3.2(12)
C22 Si2 N6 C2 115.8(11)
C21 Si2 N6 C2 -126.2(12)
C23 Si2 N6 C18 176.1(11)
C22 Si2 N6 C18 -65.0(13)
C21 Si2 N6 C18 53.0(14)
C39 Si3 N8 C24 -109.1(10)
C38 Si3 N8 C24 131.8(10)
C40 Si3 N8 C24 10.8(13)
C39 Si3 N8 C26 56.3(11)
C38 Si3 N8 C26 -62.7(10)
C40 Si3 N8 C26 176.3(11)
C6 N1 C1 N2 174.1(9)
Eu1 N1 C1 N2 -9.4(9)
C6 N1 C1 N5 -4.8(15)
Eu1 N1 C1 N5 171.7(8)
C6 N1 C1 Eu1 -176.5(11)
C9 N2 C1 N1 144.1(9)
Eu2 N2 C1 N1 -79.0(10)
Eu1 N2 C1 N1 8.9(9)
C9 N2 C1 N5 -37.0(12)
Eu2 N2 C1 N5 99.9(9)
Eu1 N2 C1 N5 -172.2(7)
C9 N2 C1 Eu1 135.2(8)
Eu2 N2 C1 Eu1 -87.9(5)
C3 N5 C1 N1 123.6(11)
Si1 N5 C1 N1 -68.7(13)
C3 N5 C1 N2 -55.3(12)
Si1 N5 C1 N2 112.5(10)
C12 N3 C2 N4 -174.7(11)
Eu2 N3 C2 N4 1.5(10)
C12 N3 C2 N6 5.2(17)
Eu2 N3 C2 N6 -178.6(9)
C12 N3 C2 Eu2 -176.2(13)
C5 N4 C2 N3 -174.2(10)
Eu2 N4 C2 N3 -1.5(11)
C5 N4 C2 N6 5.9(16)
Eu2 N4 C2 N6 178.5(8)
C5 N4 C2 Eu2 -172.7(12)
C18 N6 C2 N3 84.0(15)
Si2 N6 C2 N3 -96.8(13)
C18 N6 C2 N4 -96.1(14)
Si2 N6 C2 N4 83.1(12)
C1 N5 C3 C4 -65.8(11)
Si1 N5 C3 C4 125.0(8)
N5 C3 C4 C5 156.3(9)
C2 N4 C5 C4 155.3(10)
Eu2 N4 C5 C4 -13.0(18)
C3 C4 C5 N4 -71.1(12)
C1 N1 C6 C7 -96.3(13)
Eu1 N1 C6 C7 89.0(13)
C1 N1 C6 C8 143.2(13)
Eu1 N1 C6 C8 -31.5(18)
C1 N2 C9 C11 -87.7(11)
Eu2 N2 C9 C11 131.4(8)
Eu1 N2 C9 C11 29.2(12)
C1 N2 C9 C10 153.0(9)
Eu2 N2 C9 C10 12.2(10)
Eu1 N2 C9 C10 -90.1(9)
C2 N3 C12 C13 -117.5(14)
Eu2 N3 C12 C13 69.1(18)
C2 N3 C12 C14 122.6(13)
Eu2 N3 C12 C14 -50.8(19)
C2 N6 C18 C19 -143.9(16)
Si2 N6 C18 C19 37(2)
C2 N6 C18 C20 14.1(18)
Si2 N6 C18 C20 -165.1(11)
C29 N7 C24 N11 173.0(9)
Eu1 N7 C24 N11 -51.7(9)
Eu2 N7 C24 N11 33.6(9)
C29 N7 C24 N8 -11.7(15)
Eu1 N7 C24 N8 123.6(9)
Eu2 N7 C24 N8 -151.1(9)
C29 N7 C24 Eu1 -135.3(9)
Eu2 N7 C24 Eu1 85.3(2)
C29 N7 C24 Eu2 139.4(9)
Eu1 N7 C24 Eu2 -85.3(2)
C32' N11 C24 N7 -176(3)
C32 N11 C24 N7 167(3)
Eu2 N11 C24 N7 -35.7(9)
Eu1 N11 C24 N7 48.3(8)
C32' N11 C24 N8 8(4)
C32 N11 C24 N8 -8(4)
Eu2 N11 C24 N8 148.9(8)
Eu1 N11 C24 N8 -127.1(8)
C32' N11 C24 Eu1 135(3)
C32 N11 C24 Eu1 119(3)
Eu2 N11 C24 Eu1 -84.0(2)
C32' N11 C24 Eu2 -141(3)
C32 N11 C24 Eu2 -157(4)
Eu1 N11 C24 Eu2 84.0(2)
C26 N8 C24 N7 -66.2(14)
Si3 N8 C24 N7 99.8(11)
C26 N8 C24 N11 108.8(11)
Si3 N8 C24 N11 -85.2(12)
C26 N8 C24 Eu1 17.8(14)
Si3 N8 C24 Eu1 -176.2(5)
C26 N8 C24 Eu2 -168.8(13)
Si3 N8 C24 Eu2 -3(2)
C35 N9 C25 N10 -178.8(12)
Eu1 N9 C25 N10 -2.4(13)
C35 N9 C25 N12 7.4(19)
Eu1 N9 C25 N12 -176.2(10)
C35 N9 C25 N12' -36(2)
Eu1 N9 C25 N12' 140.3(17)
C35 N9 C25 Eu1 -176.4(14)
C28 N10 C25 N9 -177.8(13)
Eu1 N10 C25 N9 2.3(12)
C28 N10 C25 N12 -4.2(19)
Eu1 N10 C25 N12 176.0(10)
C28 N10 C25 N12' 30.8(18)
Eu1 N10 C25 N12' -149.1(12)
C28 N10 C25 Eu1 179.8(14)
C24 N8 C26 C27 -83.5(12)
Si3 N8 C26 C27 109.1(10)
N8 C26 C27 C28 132.4(11)
C25 N10 C28 C27 164.6(12)
Eu1 N10 C28 C27 -16(3)
C26 C27 C28 N10 -59.8(16)
C24 N7 C29 C30 -106.8(12)
Eu1 N7 C29 C30 137.9(9)
Eu2 N7 C29 C30 11.4(14)
C24 N7 C29 C31 131.4(11)
Eu1 N7 C29 C31 16.1(14)
Eu2 N7 C29 C31 -110.4(10)
C24 N11 C32 C33 133(3)
Eu2 N11 C32 C33 -13(7)
Eu1 N11 C32 C33 -128(3)
C24 N11 C32 C34 -106(4)
Eu2 N11 C32 C34 109(4)
Eu1 N11 C32 C34 -7(5)
C24 N11 C32' C34' -124(4)
Eu2 N11 C32' C34' 109(4)
Eu1 N11 C32' C34' -13(7)
C24 N11 C32' C33' 114(4)
Eu2 N11 C32' C33' -12(6)
Eu1 N11 C32' C33' -135(3)
C25 N9 C35 C36 -121.6(14)
Eu1 N9 C35 C36 64.4(19)
C25 N9 C35 C37 118.5(14)
Eu1 N9 C35 C37 -56(2)
N9 C25 N12 C41 90.8(17)
N10 C25 N12 C41 -82.6(18)
N9 C25 N12 Si4 -101.2(13)
N10 C25 N12 Si4 85.4(14)
C43 C41 N12 C25 -130.4(14)
C42 C41 N12 C25 1(2)
C43 C41 N12 Si4 62.1(16)
C42 C41 N12 Si4 -166.3(11)
C25 N12 Si4 C46 -121.9(11)
C41 N12 Si4 C46 46.6(13)
C25 N12 Si4 C45 117.3(11)
C41 N12 Si4 C45 -74.3(12)
C25 N12 Si4 C44 -3.2(12)
C41 N12 Si4 C44 165.2(11)
C43' C41' N12' C25 144(5)
C42' C41' N12' C25 4(9)
C43' C41' N12' Si4' -33(7)
C42' C41' N12' Si4' -173(4)
N9 C25 N12' C41' -69(6)
N10 C25 N12' C41' 77(6)
Eu1 C25 N12' C41' 21(9)
N9 C25 N12' Si4' 107(2)
N10 C25 N12' Si4' -107(3)
Eu1 C25 N12' Si4' -162.3(14)
C41' N12' Si4' C46' 74(5)
C25 N12' Si4' C46' -103(3)
C41' N12' Si4' C44' -44(5)
C25 N12' Si4' C44' 139(3)
C41' N12' Si4' C45' -166(4)
C25 N12' Si4' C45' 17(4)
